data_1564130
loop_
_publ_author_name
'Basu Baul, Tushar S.'
'Addepalli, Maheswara Rao'
'Ly\<cka, Antonin'
'van Terwingen, Steven'
'F\'atima C. Guedes da Silva, M.'

_publ_section_title
;
 Synthesis and structural characterization of diorganotin(IV) complexes
 with heteroditopic pyridyl-ONO&#x2032;-ligands
;
_journal_name_full 'Inorganica Chimica Acta'
_journal_page_first 119892
_journal_paper_doi 10.1016/j.ica.2020.119892
_journal_volume 512
_journal_year 2020
_chemical_formula_moiety 'C26 H30 N4 O2 Sn'
_chemical_formula_sum 'C26 H30 N4 O2 Sn'
_chemical_formula_weight 549.23
_space_group_crystal_system triclinic
_space_group_IT_number 2
_space_group_name_Hall '-P 1'
_space_group_name_H-M_alt 'P -1'
_atom_sites_solution_hydrogens geom
_atom_sites_solution_primary dual
_cell_angle_alpha 65.6394(9)
_cell_angle_beta 76.6248(8)
_cell_angle_gamma 79.6912(9)
_cell_formula_units_Z 2
_cell_length_a 9.2625(2)
_cell_length_b 11.1335(3)
_cell_length_c 13.2333(3)
_cell_measurement_reflns_used 9869
_cell_measurement_temperature 100(2)
_cell_measurement_theta_max 41.80
_cell_measurement_theta_min 2.59
_cell_volume 1204.07(5)
_computing_cell_refinement 'SMART (Bruker, 2001)'
_computing_data_collection 'SMART (Bruker, 2001)'
_computing_data_reduction 'SAINT-Plus (Bruker, 2009)'
_computing_molecular_graphics 'PLATON (Spek, 2009)'
_computing_publication_material 'SHELXL2013 (Sheldrick, 2015)'
_computing_structure_refinement 'SHELXL2013 (Sheldrick, 2015)'
_computing_structure_solution 'SHELXS2013 (Sheldrick, 2008)'
_diffrn_ambient_temperature 100(2)
_diffrn_measured_fraction_theta_full 1.000
_diffrn_measured_fraction_theta_max 0.982
_diffrn_measurement_device_type 'CCD area detector'
_diffrn_measurement_method '\w scans'
_diffrn_radiation_monochromator 'multilayer optics'
_diffrn_radiation_source microsource
_diffrn_radiation_type MoK\a
_diffrn_radiation_wavelength 0.71073
_diffrn_reflns_av_R_equivalents 0.0389
_diffrn_reflns_av_unetI/netI 0.0298
_diffrn_reflns_Laue_measured_fraction_full 1.000
_diffrn_reflns_Laue_measured_fraction_max 0.982
_diffrn_reflns_limit_h_max 18
_diffrn_reflns_limit_h_min -18
_diffrn_reflns_limit_k_max 22
_diffrn_reflns_limit_k_min -21
_diffrn_reflns_limit_l_max 26
_diffrn_reflns_limit_l_min -26
_diffrn_reflns_number 88274
_diffrn_reflns_point_group_measured_fraction_full 1.000
_diffrn_reflns_point_group_measured_fraction_max 0.982
_diffrn_reflns_theta_full 25.242
_diffrn_reflns_theta_max 45.213
_diffrn_reflns_theta_min 2.017
_exptl_absorpt_coefficient_mu 1.091
_exptl_absorpt_correction_T_max 0.7488
_exptl_absorpt_correction_T_min 0.6749
_exptl_absorpt_correction_type multi-scan
_exptl_absorpt_process_details SADABS
_exptl_crystal_colour yellow
_exptl_crystal_density_diffrn 1.515
_exptl_crystal_description block
_exptl_crystal_F_000 560
_exptl_crystal_size_max 0.190
_exptl_crystal_size_mid 0.150
_exptl_crystal_size_min 0.140
_refine_diff_density_max 2.116
_refine_diff_density_min -0.575
_refine_diff_density_rms 0.109
_refine_ls_extinction_coef .
_refine_ls_extinction_method none
_refine_ls_goodness_of_fit_ref 1.019
_refine_ls_hydrogen_treatment constr
_refine_ls_matrix_type full
_refine_ls_number_parameters 300
_refine_ls_number_reflns 19752
_refine_ls_number_restraints 0
_refine_ls_restrained_S_all 1.019
_refine_ls_R_factor_all 0.0342
_refine_ls_R_factor_gt 0.0281
_refine_ls_shift/su_max 0.006
_refine_ls_shift/su_mean 0.000
_refine_ls_structure_factor_coef Fsqd
_refine_ls_weighting_details
;
 w=1/[\s^2^(Fo^2^)+(0.0419P)^2^]
 where P=(Fo^2^+2Fc^2^)/3
;
_refine_ls_weighting_scheme calc
_refine_ls_wR_factor_gt 0.0695
_refine_ls_wR_factor_ref 0.0712
_reflns_Friedel_coverage 0.000
_reflns_Friedel_fraction_full .
_reflns_Friedel_fraction_max .
_reflns_number_gt 17140
_reflns_number_total 19752
_reflns_threshold_expression 'I > 2\s(I)'
_cod_data_source_file Compound8.cif
_cod_data_source_block s19_a05_a
_cod_database_code 1564130
_shelx_space_group_comment
;
The symmetry employed for this shelxl refinement is uniquely defined
by the following loop, which should always be used as a source of
symmetry information in preference to the above space-group names.
They are only intended as comments.
;
_shelx_estimated_absorpt_t_min 0.819
_shelx_estimated_absorpt_t_max 0.862
_shelxl_version_number 2013-2

loop_
_space_group_symop_operation_xyz
'x, y, z'
'-x, -y, -z'

loop_
_atom_site_label
_atom_site_type_symbol
_atom_site_fract_x
_atom_site_fract_y
_atom_site_fract_z
_atom_site_U_iso_or_equiv
_atom_site_adp_type
_atom_site_occupancy
_atom_site_site_symmetry_order
_atom_site_calc_flag
_atom_site_refinement_flags_posn
_atom_site_refinement_flags_adp
_atom_site_refinement_flags_occupancy
_atom_site_disorder_assembly
_atom_site_disorder_group
Sn1 Sn 0.87717(2) 0.56622(2) 0.13401(2) 0.01419(1) Uani 1 1 d . . . . .
O1 O 0.91648(7) 0.39373(6) 0.09653(5) 0.01718(9) Uani 1 1 d . . . . .
O2 O 0.79342(7) 0.67509(7) 0.23919(7) 0.02152(12) Uani 1 1 d . . . . .
N1 N 0.72025(7) 0.42802(7) 0.26625(6) 0.01410(9) Uani 1 1 d . . . . .
N2 N 0.21561(8) 0.76829(7) 0.44228(6) 0.01586(10) Uani 1 1 d . . . . .
N3 N 0.12217(8) 0.68476(8) 0.47316(7) 0.01742(11) Uani 1 1 d . . . . .
N4 N -0.27792(9) 0.69011(9) 0.58453(7) 0.02170(13) Uani 1 1 d . . . . .
C1 C 0.86316(8) 0.28559(7) 0.17925(7) 0.01455(10) Uani 1 1 d . . . . .
C2 C 0.91343(9) 0.15822(8) 0.18077(7) 0.01709(12) Uani 1 1 d . . . . .
H2 H 0.9895 0.1476 0.1223 0.021 Uiso 1 1 calc R U . . .
C3 C 0.85272(10) 0.04768(8) 0.26722(8) 0.01822(12) Uani 1 1 d . . . . .
H3 H 0.8881 -0.0379 0.2674 0.022 Uiso 1 1 calc R U . . .
C4 C 0.74049(10) 0.06078(8) 0.35372(7) 0.01766(12) Uani 1 1 d . . . . .
H4 H 0.6977 -0.0153 0.4113 0.021 Uiso 1 1 calc R U . . .
C5 C 0.69142(9) 0.18576(8) 0.35539(7) 0.01555(11) Uani 1 1 d . . . . .
H5 H 0.6163 0.1951 0.4149 0.019 Uiso 1 1 calc R U . . .
C6 C 0.75295(8) 0.29744(7) 0.26931(6) 0.01386(10) Uani 1 1 d . . . . .
C7 C 0.59858(8) 0.46126(8) 0.32523(7) 0.01498(11) Uani 1 1 d . . . . .
H7 H 0.5320 0.3950 0.3683 0.018 Uiso 1 1 calc R U . . .
C8 C 0.55625(8) 0.58938(8) 0.33089(7) 0.01435(10) Uani 1 1 d . . . . .
C9 C 0.41012(8) 0.61192(8) 0.38411(6) 0.01454(10) Uani 1 1 d . . . . .
H9 H 0.3451 0.5436 0.4144 0.017 Uiso 1 1 calc R U . . .
C10 C 0.35971(9) 0.73324(8) 0.39284(7) 0.01503(11) Uani 1 1 d . . . . .
C11 C 0.45790(9) 0.83272(8) 0.34986(8) 0.01815(12) Uani 1 1 d . . . . .
H11 H 0.4243 0.9151 0.3569 0.022 Uiso 1 1 calc R U . . .
C12 C 0.60151(10) 0.81301(9) 0.29784(8) 0.01951(13) Uani 1 1 d . . . . .
H12 H 0.6653 0.8821 0.2691 0.023 Uiso 1 1 calc R U . . .
C13 C 0.65576(9) 0.69120(8) 0.28655(7) 0.01637(11) Uani 1 1 d . . . . .
C14 C -0.01799(9) 0.72526(8) 0.52704(7) 0.01563(11) Uani 1 1 d . . . . .
C15 C -0.14047(10) 0.66370(10) 0.53360(8) 0.02074(14) Uani 1 1 d . . . . .
H15 H -0.1257 0.6003 0.5005 0.025 Uiso 1 1 calc R U . . .
C16 C -0.29477(10) 0.77718(10) 0.63298(8) 0.01995(13) Uani 1 1 d . . . . .
H16 H -0.3913 0.7951 0.6709 0.024 Uiso 1 1 calc R U . . .
C17 C -0.17913(9) 0.84317(9) 0.63110(8) 0.01879(12) Uani 1 1 d . . . . .
H17 H -0.1969 0.9043 0.6668 0.023 Uiso 1 1 calc R U . . .
C18 C -0.03767(9) 0.81787(8) 0.57614(7) 0.01633(11) Uani 1 1 d . . . . .
H18 H 0.0434 0.8622 0.5720 0.020 Uiso 1 1 calc R U . . .
C19 C 0.74685(9) 0.68416(8) 0.00750(7) 0.01788(12) Uani 1 1 d . . . . .
H19A H 0.7403 0.7780 -0.0023 0.021 Uiso 1 1 calc R U . . .
H19B H 0.7972 0.6778 -0.0650 0.021 Uiso 1 1 calc R U . . .
C20 C 0.58936(10) 0.64132(10) 0.03672(8) 0.02093(14) Uani 1 1 d . . . . .
H20A H 0.5300 0.6708 0.0963 0.025 Uiso 1 1 calc R U . . .
H20B H 0.5952 0.5434 0.0673 0.025 Uiso 1 1 calc R U . . .
C21 C 0.50932(11) 0.69754(11) -0.06470(9) 0.02368(15) Uani 1 1 d . . . . .
H21A H 0.5651 0.6627 -0.1219 0.028 Uiso 1 1 calc R U . . .
H21B H 0.4088 0.6658 -0.0402 0.028 Uiso 1 1 calc R U . . .
C22 C 0.49350(13) 0.84797(11) -0.11891(9) 0.02680(17) Uani 1 1 d . . . . .
H22A H 0.4430 0.8836 -0.0620 0.040 Uiso 1 1 calc R U . . .
H22B H 0.4348 0.8773 -0.1791 0.040 Uiso 1 1 calc R U . . .
H22C H 0.5925 0.8800 -0.1506 0.040 Uiso 1 1 calc R U . . .
C23 C 1.09658(9) 0.54230(9) 0.16822(7) 0.01814(12) Uani 1 1 d . . . . .
H23A H 1.1097 0.4551 0.2305 0.022 Uiso 1 1 calc R U . . .
H23B H 1.1681 0.5391 0.1008 0.022 Uiso 1 1 calc R U . . .
C24 C 1.14008(10) 0.64678(10) 0.19968(8) 0.02057(14) Uani 1 1 d . . . . .
H24A H 1.0732 0.6474 0.2696 0.025 Uiso 1 1 calc R U . . .
H24B H 1.2430 0.6215 0.2156 0.025 Uiso 1 1 calc R U . . .
C25 C 1.13218(11) 0.78593(10) 0.10857(8) 0.02178(14) Uani 1 1 d . . . . .
H25A H 1.0266 0.8176 0.1018 0.026 Uiso 1 1 calc R U . . .
H25B H 1.1853 0.7828 0.0355 0.026 Uiso 1 1 calc R U . . .
C26 C 1.20059(13) 0.88423(12) 0.13317(11) 0.02900(19) Uani 1 1 d . . . . .
H26A H 1.1476 0.8887 0.2049 0.043 Uiso 1 1 calc R U . . .
H26B H 1.1920 0.9721 0.0726 0.043 Uiso 1 1 calc R U . . .
H26C H 1.3060 0.8548 0.1378 0.043 Uiso 1 1 calc R U . . .

loop_
_atom_site_aniso_label
_atom_site_aniso_U_11
_atom_site_aniso_U_22
_atom_site_aniso_U_33
_atom_site_aniso_U_23
_atom_site_aniso_U_13
_atom_site_aniso_U_12
Sn1 0.00978(2) 0.01314(2) 0.01861(2) -0.00588(2) -0.00080(1) -0.00138(1)
O1 0.0168(2) 0.0139(2) 0.0181(2) -0.00575(18) 0.00160(18) -0.00189(17)
O2 0.0123(2) 0.0235(3) 0.0330(3) -0.0179(3) 0.0046(2) -0.0058(2)
N1 0.0118(2) 0.0140(2) 0.0163(2) -0.00638(18) -0.00078(18) -0.00150(17)
N2 0.0126(2) 0.0180(2) 0.0173(2) -0.0083(2) 0.00053(19) -0.00256(19)
N3 0.0134(2) 0.0193(3) 0.0210(3) -0.0108(2) 0.0016(2) -0.0039(2)
N4 0.0145(3) 0.0274(3) 0.0240(3) -0.0112(3) 0.0011(2) -0.0066(2)
C1 0.0121(2) 0.0140(2) 0.0171(3) -0.0058(2) -0.0019(2) -0.00106(19)
C2 0.0149(3) 0.0151(3) 0.0216(3) -0.0086(2) -0.0018(2) -0.0005(2)
C3 0.0172(3) 0.0142(3) 0.0238(3) -0.0076(2) -0.0044(3) -0.0013(2)
C4 0.0184(3) 0.0148(3) 0.0194(3) -0.0051(2) -0.0041(2) -0.0034(2)
C5 0.0149(3) 0.0158(3) 0.0160(3) -0.0056(2) -0.0027(2) -0.0032(2)
C6 0.0122(2) 0.0136(2) 0.0157(3) -0.0058(2) -0.0019(2) -0.00142(19)
C7 0.0121(2) 0.0151(3) 0.0176(3) -0.0070(2) -0.0006(2) -0.0019(2)
C8 0.0119(2) 0.0150(2) 0.0168(3) -0.0076(2) 0.0000(2) -0.0026(2)
C9 0.0124(2) 0.0159(3) 0.0157(3) -0.0073(2) 0.0003(2) -0.0030(2)
C10 0.0124(2) 0.0168(3) 0.0165(3) -0.0080(2) 0.0001(2) -0.0024(2)
C11 0.0149(3) 0.0170(3) 0.0235(3) -0.0106(3) 0.0012(2) -0.0032(2)
C12 0.0146(3) 0.0187(3) 0.0276(4) -0.0132(3) 0.0030(3) -0.0054(2)
C13 0.0124(2) 0.0178(3) 0.0207(3) -0.0102(2) 0.0006(2) -0.0037(2)
C14 0.0123(2) 0.0179(3) 0.0174(3) -0.0085(2) 0.0001(2) -0.0027(2)
C15 0.0155(3) 0.0251(4) 0.0244(4) -0.0130(3) 0.0017(3) -0.0072(3)
C16 0.0127(3) 0.0259(4) 0.0199(3) -0.0091(3) -0.0004(2) -0.0015(2)
C17 0.0134(3) 0.0225(3) 0.0218(3) -0.0115(3) -0.0020(2) 0.0008(2)
C18 0.0120(2) 0.0187(3) 0.0195(3) -0.0094(2) -0.0018(2) -0.0010(2)
C19 0.0138(3) 0.0156(3) 0.0203(3) -0.0039(2) -0.0015(2) -0.0015(2)
C20 0.0155(3) 0.0231(3) 0.0202(3) -0.0036(3) -0.0028(2) -0.0044(3)
C21 0.0194(3) 0.0275(4) 0.0232(4) -0.0076(3) -0.0056(3) -0.0028(3)
C22 0.0241(4) 0.0273(4) 0.0244(4) -0.0062(3) -0.0066(3) 0.0025(3)
C23 0.0134(3) 0.0204(3) 0.0200(3) -0.0074(2) -0.0034(2) -0.0003(2)
C24 0.0180(3) 0.0250(4) 0.0201(3) -0.0087(3) -0.0049(3) -0.0035(3)
C25 0.0185(3) 0.0227(3) 0.0241(4) -0.0088(3) -0.0028(3) -0.0039(3)
C26 0.0254(4) 0.0271(4) 0.0390(5) -0.0182(4) -0.0016(4) -0.0055(3)

loop_
_atom_type_symbol
_atom_type_description
_atom_type_scat_dispersion_real
_atom_type_scat_dispersion_imag
_atom_type_scat_source
C C 0.0033 0.0016 'International Tables Vol C Tables 4.2.6.8 and 6.1.1.4'
H H 0.0000 0.0000 'International Tables Vol C Tables 4.2.6.8 and 6.1.1.4'
N N 0.0061 0.0033 'International Tables Vol C Tables 4.2.6.8 and 6.1.1.4'
O O 0.0106 0.0060 'International Tables Vol C Tables 4.2.6.8 and 6.1.1.4'
Sn Sn -0.6537 1.4246 'International Tables Vol C Tables 4.2.6.8 and 6.1.1.4'

loop_
_geom_angle_atom_site_label_1
_geom_angle_atom_site_label_2
_geom_angle_atom_site_label_3
_geom_angle
_geom_angle_site_symmetry_1
_geom_angle_site_symmetry_3
O1 Sn1 C19 97.30(3) . .
O1 Sn1 C23 92.38(3) . .
C19 Sn1 C23 140.66(3) . .
O1 Sn1 O2 154.51(3) . .
C19 Sn1 O2 95.27(3) . .
C23 Sn1 O2 91.83(3) . .
O1 Sn1 N1 75.30(2) . .
C19 Sn1 N1 103.68(3) . .
C23 Sn1 N1 115.66(3) . .
O2 Sn1 N1 80.23(3) . .
C1 O1 Sn1 115.33(5) . .
C13 O2 Sn1 126.96(5) . .
C7 N1 C6 121.05(7) . .
C7 N1 Sn1 125.96(5) . .
C6 N1 Sn1 112.32(5) . .
N3 N2 C10 116.02(7) . .
N2 N3 C14 112.23(7) . .
C16 N4 C15 117.28(8) . .
O1 C1 C2 122.01(7) . .
O1 C1 C6 119.70(7) . .
C2 C1 C6 118.29(7) . .
C3 C2 C1 120.43(8) . .
C3 C2 H2 119.8 . .
C1 C2 H2 119.8 . .
C2 C3 C4 120.84(7) . .
C2 C3 H3 119.6 . .
C4 C3 H3 119.6 . .
C5 C4 C3 119.73(8) . .
C5 C4 H4 120.1 . .
C3 C4 H4 120.1 . .
C4 C5 C6 119.80(7) . .
C4 C5 H5 120.1 . .
C6 C5 H5 120.1 . .
C5 C6 C1 120.87(7) . .
C5 C6 N1 124.90(7) . .
C1 C6 N1 114.13(7) . .
N1 C7 C8 125.74(7) . .
N1 C7 H7 117.1 . .
C8 C7 H7 117.1 . .
C9 C8 C13 120.01(7) . .
C9 C8 C7 116.86(7) . .
C13 C8 C7 123.13(7) . .
C10 C9 C8 120.66(7) . .
C10 C9 H9 119.7 . .
C8 C9 H9 119.7 . .
C9 C10 C11 119.21(7) . .
C9 C10 N2 125.88(7) . .
C11 C10 N2 114.91(7) . .
C12 C11 C10 121.27(7) . .
C12 C11 H11 119.4 . .
C10 C11 H11 119.4 . .
C11 C12 C13 120.91(7) . .
C11 C12 H12 119.5 . .
C13 C12 H12 119.5 . .
O2 C13 C12 119.16(7) . .
O2 C13 C8 122.89(7) . .
C12 C13 C8 117.93(7) . .
C15 C14 C18 119.23(7) . .
C15 C14 N3 116.78(7) . .
C18 C14 N3 123.95(7) . .
N4 C15 C14 122.90(8) . .
N4 C15 H15 118.6 . .
C14 C15 H15 118.6 . .
N4 C16 C17 123.88(8) . .
N4 C16 H16 118.1 . .
C17 C16 H16 118.1 . .
C18 C17 C16 118.70(8) . .
C18 C17 H17 120.6 . .
C16 C17 H17 120.6 . .
C17 C18 C14 117.99(7) . .
C17 C18 H18 121.0 . .
C14 C18 H18 121.0 . .
C20 C19 Sn1 112.42(6) . .
C20 C19 H19A 109.1 . .
Sn1 C19 H19A 109.1 . .
C20 C19 H19B 109.1 . .
Sn1 C19 H19B 109.1 . .
H19A C19 H19B 107.9 . .
C19 C20 C21 112.98(8) . .
C19 C20 H20A 109.0 . .
C21 C20 H20A 109.0 . .
C19 C20 H20B 109.0 . .
C21 C20 H20B 109.0 . .
H20A C20 H20B 107.8 . .
C22 C21 C20 113.74(9) . .
C22 C21 H21A 108.8 . .
C20 C21 H21A 108.8 . .
C22 C21 H21B 108.8 . .
C20 C21 H21B 108.8 . .
H21A C21 H21B 107.7 . .
C21 C22 H22A 109.5 . .
C21 C22 H22B 109.5 . .
H22A C22 H22B 109.5 . .
C21 C22 H22C 109.5 . .
H22A C22 H22C 109.5 . .
H22B C22 H22C 109.5 . .
C24 C23 Sn1 117.66(6) . .
C24 C23 H23A 107.9 . .
Sn1 C23 H23A 107.9 . .
C24 C23 H23B 107.9 . .
Sn1 C23 H23B 107.9 . .
H23A C23 H23B 107.2 . .
C25 C24 C23 113.71(8) . .
C25 C24 H24A 108.8 . .
C23 C24 H24A 108.8 . .
C25 C24 H24B 108.8 . .
C23 C24 H24B 108.8 . .
H24A C24 H24B 107.7 . .
C24 C25 C26 112.71(9) . .
C24 C25 H25A 109.1 . .
C26 C25 H25A 109.1 . .
C24 C25 H25B 109.1 . .
C26 C25 H25B 109.1 . .
H25A C25 H25B 107.8 . .
C25 C26 H26A 109.5 . .
C25 C26 H26B 109.5 . .
H26A C26 H26B 109.5 . .
C25 C26 H26C 109.5 . .
H26A C26 H26C 109.5 . .
H26B C26 H26C 109.5 . .

loop_
_geom_bond_atom_site_label_1
_geom_bond_atom_site_label_2
_geom_bond_distance
_geom_bond_site_symmetry_2
Sn1 O1 2.1257(6) .
Sn1 C19 2.1303(9) .
Sn1 C23 2.1304(8) .
Sn1 O2 2.1363(7) .
Sn1 N1 2.2237(7) .
O1 C1 1.3294(10) .
O2 C13 1.3007(10) .
N1 C7 1.3031(10) .
N1 C6 1.4165(10) .
N2 N3 1.2616(10) .
N2 C10 1.4078(10) .
N3 C14 1.4228(10) .
N4 C16 1.3370(13) .
N4 C15 1.3394(12) .
C1 C2 1.4045(11) .
C1 C6 1.4137(11) .
C2 C3 1.3885(12) .
C2 H2 0.9500 .
C3 C4 1.3947(13) .
C3 H3 0.9500 .
C4 C5 1.3920(12) .
C4 H4 0.9500 .
C5 C6 1.3976(11) .
C5 H5 0.9500 .
C7 C8 1.4382(11) .
C7 H7 0.9500 .
C8 C9 1.4050(11) .
C8 C13 1.4332(11) .
C9 C10 1.3906(11) .
C9 H9 0.9500 .
C10 C11 1.4067(11) .
C11 C12 1.3739(12) .
C11 H11 0.9500 .
C12 C13 1.4151(12) .
C12 H12 0.9500 .
C14 C15 1.3957(11) .
C14 C18 1.3961(11) .
C15 H15 0.9500 .
C16 C17 1.3935(13) .
C16 H16 0.9500 .
C17 C18 1.3861(12) .
C17 H17 0.9500 .
C18 H18 0.9500 .
C19 C20 1.5300(12) .
C19 H19A 0.9900 .
C19 H19B 0.9900 .
C20 C21 1.5311(14) .
C20 H20A 0.9900 .
C20 H20B 0.9900 .
C21 C22 1.5201(16) .
C21 H21A 0.9900 .
C21 H21B 0.9900 .
C22 H22A 0.9800 .
C22 H22B 0.9800 .
C22 H22C 0.9800 .
C23 C24 1.5276(13) .
C23 H23A 0.9900 .
C23 H23B 0.9900 .
C24 C25 1.5226(14) .
C24 H24A 0.9900 .
C24 H24B 0.9900 .
C25 C26 1.5306(14) .
C25 H25A 0.9900 .
C25 H25B 0.9900 .
C26 H26A 0.9800 .
C26 H26B 0.9800 .
C26 H26C 0.9800 .
